data_1525632
loop_
_publ_author_name
'Belaya, S.V.'
'Vasil'eva, I.G.'
'Pervukhina, N.V.'
'Podberezskaya, N.V.'
'Eliseev, A.P.'

_publ_section_title
;
 Holmium polysulfides: crystal growth, structure and properties
;
_journal_name_full 'Journal of Alloys Compd.'
_journal_page_first 26
_journal_page_last 33
_journal_volume 323
_journal_year 2001
_chemical_formula_sum 'Ho S1.863'
_space_group_IT_number 11
_symmetry_space_group_name_Hall '-P 2yb'
_symmetry_space_group_name_H-M 'P 1 21/m 1'
_cell_angle_alpha 90
_cell_angle_beta 90
_cell_angle_gamma 90
_cell_formula_units_Z 24
_cell_length_a 10.961
_cell_length_b 11.465
_cell_length_c 10.984
_cell_volume 1380.336
_citation_journal_id_ASTM JALCEU
_cod_data_source_file Belaya_JALCEU_2001_1307.cif
_cod_data_source_block Ho1S1.863
_cod_original_formula_sum 'Ho1 S1.863'
_cod_database_code 1525632

loop_
_symmetry_equiv_pos_as_xyz
x,y,z
-x,y+1/2,-z
-x,-y,-z
x,-y-1/2,z

loop_
_atom_site_label
_atom_site_type_symbol
_atom_site_fract_x
_atom_site_fract_y
_atom_site_fract_z
_atom_site_occupancy
_atom_site_U_iso_or_equiv
Ho2 Ho+3 0.3399 0.25 0.0313 1 0.0
S9 S-1 0.816 0.25 0.8196 1 0.0
S4 S-2 0.5031 0.5852 0.8754 1 0.0
Ho5 Ho+3 0.5691 0.5835 0.3119 1 0.0
Ho6 Ho+3 0.8361 0.5855 0.5405 1 0.0
Ho1 Ho+3 0.8009 0.25 0.5667 1 0.0
S5 S-2 0.4866 0.75 0.1418 1 0.0
Ho3 Ho+3 0.3189 0.5826 0.0534 1 0.0
S1 S-2 0.751 0.5834 0.1234 1 0.0
S15 S-1 0.8117 0.6387 0.8027 0.497 0.0
S10 S-1 0.6915 0.4553 0.6922 1 0.0
S14 S-1 0.5884 0.5857 0.5909 1 0.0
S6 S-2 0.9901 0.25 0.3854 1 0.0
S7 S-2 0.0094 0.5814 0.3627 1 0.0
S3 S-2 0.244 0.75 0.8795 1 0.0
Ho7 Ho+3 0.4272 0.75 0.7026 1 0.0
S11 S-1 0.5456 0.25 0.5473 1 0.0
Ho4 Ho+3 0.9311 0.75 0.1888 1 0.0
S13 S-1 0.9045 0.75 0.89 0.878 0.0
S12 S-1 0.0515 0.9352 0.051 1 0.0
S8 S-2 0.752 0.75 0.3768 1 0.0
S16 S-1 0.7629 0.75 0.7334 0.48 0.0
S2 S-2 0.7416 0.4172 0.3817 1 0.0
Ho8 Ho+3 0.922 0.4143 0.2047 1 0.0
